data_4319788
loop_
_publ_author_name
'Rudolf J. Wehmschulte'
'Masood A. Khan'
'Shawn I. Hossain'

_publ_contact_author_address
;       Department of Chemistry and Biochemistry
         University of Oklahoma
         620 Parrington Oval, Room 208
         Norman, OK 73019
;
_publ_contact_author_email rjwehmschulte@ou.edu
_publ_contact_author_fax '405 325 6111'
_publ_contact_author_name 'Rudolf J. Wehmschulte'
_publ_contact_author_phone '405 325 2388'
_publ_section_title
;
 Reaction of m-Terphenyldichlorophosphanes with Sodium Azide: Synthesis
 and Characterization of Stable Azidocyclophosphazenes
;
_journal_name_full 'Inorganic Chemistry'
_journal_page_first 2756
_journal_page_last 2762
_journal_paper_doi 10.1021/ic0014538
_journal_volume 40
_journal_year 2001
_chemical_formula_sum 'C84 H101 N12 P3'
_chemical_formula_weight 1371.68
_chemical_name_systematic
;
  ?
;
_space_group_IT_number 2
_symmetry_cell_setting triclinic
_symmetry_space_group_name_Hall '-P 1'
_symmetry_space_group_name_H-M 'P -1'
_atom_sites_solution_hydrogens geom
_atom_sites_solution_primary direct
_atom_sites_solution_secondary difmap
_audit_creation_method SHELXL-97
_cell_angle_alpha 99.744(8)
_cell_angle_beta 91.285(8)
_cell_angle_gamma 102.586(8)
_cell_formula_units_Z 2
_cell_length_a 11.4044(11)
_cell_length_b 13.1141(15)
_cell_length_c 27.954(3)
_cell_measurement_reflns_used 51
_cell_measurement_temperature 163(2)
_cell_measurement_theta_max 12.48
_cell_measurement_theta_min 4.80
_cell_volume 4013.8(8)
_computing_cell_refinement 'Siemens XSCANS'
_computing_data_collection 'Siemens XSCANS'
_computing_data_reduction 'Siemens SHELXTL'
_computing_molecular_graphics 'Siemens SHELXTL'
_computing_publication_material 'Siemens SHELXTL'
_computing_structure_refinement 'SHELXL-97 (Sheldrick, 1997)'
_computing_structure_solution 'SHELXS-97 (Sheldrick, 1990)'
_diffrn_ambient_temperature 163(2)
_diffrn_measured_fraction_theta_full 0.988
_diffrn_measured_fraction_theta_max 0.988
_diffrn_measurement_device_type 'Siemens P4'
_diffrn_measurement_method '\w scans'
_diffrn_radiation_monochromator graphite
_diffrn_radiation_source 'fine-focus sealed tube'
_diffrn_radiation_type MoK\a
_diffrn_radiation_wavelength 0.71073
_diffrn_reflns_av_R_equivalents 0.0367
_diffrn_reflns_av_sigmaI/netI 0.0719
_diffrn_reflns_limit_h_max 0
_diffrn_reflns_limit_h_min -13
_diffrn_reflns_limit_k_max 15
_diffrn_reflns_limit_k_min -14
_diffrn_reflns_limit_l_max 33
_diffrn_reflns_limit_l_min -33
_diffrn_reflns_number 14764
_diffrn_reflns_theta_full 24.99
_diffrn_reflns_theta_max 24.99
_diffrn_reflns_theta_min 1.83
_diffrn_standards_decay_% 3.8
_diffrn_standards_interval_count 97
_diffrn_standards_number 3
_exptl_absorpt_coefficient_mu 0.124
_exptl_absorpt_correction_type none
_exptl_crystal_colour colourless
_exptl_crystal_density_diffrn 1.135
_exptl_crystal_density_method 'not measured'
_exptl_crystal_description plate
_exptl_crystal_F_000 1468
_exptl_crystal_size_max 0.46
_exptl_crystal_size_mid 0.42
_exptl_crystal_size_min 0.40
_refine_diff_density_max 0.505
_refine_diff_density_min -0.339
_refine_diff_density_rms 0.055
_refine_ls_extinction_method none
_refine_ls_goodness_of_fit_ref 1.020
_refine_ls_hydrogen_treatment constr
_refine_ls_matrix_type full
_refine_ls_number_parameters 967
_refine_ls_number_reflns 13988
_refine_ls_number_restraints 6
_refine_ls_restrained_S_all 1.020
_refine_ls_R_factor_all 0.0991
_refine_ls_R_factor_gt 0.0626
_refine_ls_shift/su_max 0.060
_refine_ls_shift/su_mean 0.002
_refine_ls_structure_factor_coef Fsqd
_refine_ls_weighting_details 'calc w=1/[\s^2^(Fo^2^)+(0.0816P)^2^+2.2301P] where P=(Fo^2^+2Fc^2^)/3'
_refine_ls_weighting_scheme calc
_refine_ls_wR_factor_gt 0.1525
_refine_ls_wR_factor_ref 0.1760
_reflns_number_gt 9640
_reflns_number_total 13988
_reflns_threshold_expression >2sigma(I)
_cod_data_source_file ic0014538_3.cif
_cod_data_source_block rw943d
_cod_depositor_comments
;
The following automatic conversions were performed:

'_symmetry_cell_setting' value 'Triclinic' changed to 'triclinic'
according to the built-in table from CIF Core dictionary named
'cif_core.dic' version 2.4.1 from 2010-06-29.

Automatic conversion script
Id: cif_fix_values 1646 2011-03-28 12:23:43Z adriana 
;
_cod_original_cell_volume 4013.8(7)
_cod_database_code 4319788

loop_
_symmetry_equiv_pos_as_xyz
'x, y, z'
'-x, -y, -z'

loop_
_atom_site_label
_atom_site_type_symbol
_atom_site_fract_x
_atom_site_fract_y
_atom_site_fract_z
_atom_site_U_iso_or_equiv
_atom_site_adp_type
_atom_site_occupancy
_atom_site_symmetry_multiplicity
_atom_site_calc_flag
_atom_site_refinement_flags
_atom_site_disorder_assembly
_atom_site_disorder_group
P1 P 0.24677(5) 0.11434(5) 0.32117(2) 0.02617(14) Uani 1 1 d . . .
P2 P 0.16850(5) 0.22581(5) 0.25790(2) 0.02766(14) Uani 1 1 d . A .
P3 P 0.11883(5) 0.00747(5) 0.23478(2) 0.02598(14) Uani 1 1 d . D .
N1 N 0.20651(16) 0.21827(15) 0.31193(7) 0.0297(5) Uani 1 1 d . . .
N2 N 0.10661(17) 0.11897(16) 0.22222(7) 0.0310(5) Uani 1 1 d . . .
N3 N 0.20653(16) 0.01192(15) 0.28029(7) 0.0283(5) Uani 1 1 d . . .
N4 N 0.18277(19) 0.08757(19) 0.37332(8) 0.0406(6) Uani 1 1 d . . .
N5 N 0.2298(2) 0.0339(2) 0.39654(9) 0.0502(7) Uani 1 1 d . . .
N6 N 0.2679(4) -0.0119(2) 0.42123(11) 0.0827(11) Uani 1 1 d . . .
N7 N 0.29843(19) 0.2802(2) 0.23324(9) 0.0478(6) Uani 1 1 d . . .
N8 N 0.3776(3) 0.3306(3) 0.25839(17) 0.0502(11) Uani 0.60 1 d P A 1
N9 N 0.4597(4) 0.3850(5) 0.2796(2) 0.094(2) Uani 0.60 1 d P A 1
N8A N 0.3384(5) 0.2620(4) 0.1975(2) 0.0397(14) Uani 0.40 1 d P A 2
N9A N 0.3831(6) 0.2389(6) 0.1628(3) 0.0610(19) Uani 0.40 1 d P A 2
N10 N 0.17030(17) -0.06213(16) 0.18570(7) 0.0323(5) Uani 1 1 d . . .
N11 N 0.19820(19) -0.01580(18) 0.15124(8) 0.0380(5) Uani 1 1 d . . .
N12 N 0.2247(2) 0.0193(2) 0.11763(9) 0.0562(7) Uani 1 1 d . . .
C1 C 0.4969(5) -0.1362(4) 0.08005(13) 0.0970(15) Uani 1 1 d . . .
H1B H 0.5797 -0.0954 0.0882 0.145 Uiso 1 1 calc R . .
H1C H 0.4456 -0.0885 0.0735 0.145 Uiso 1 1 calc R . .
H1D H 0.4949 -0.1905 0.0511 0.145 Uiso 1 1 calc R . .
C2 C 0.3211(3) -0.2518(3) 0.11013(15) 0.0884(14) Uani 1 1 d . . .
H2B H 0.2915 -0.2888 0.1366 0.133 Uiso 1 1 calc R . .
H2C H 0.3179 -0.3037 0.0802 0.133 Uiso 1 1 calc R . .
H2D H 0.2705 -0.2024 0.1052 0.133 Uiso 1 1 calc R . .
C3 C 0.5301(3) -0.2650(3) 0.13083(14) 0.0809(12) Uani 1 1 d . . .
H3B H 0.5021 -0.3015 0.1577 0.121 Uiso 1 1 calc R . .
H3C H 0.6131 -0.2243 0.1388 0.121 Uiso 1 1 calc R . .
H3D H 0.5270 -0.3174 0.1011 0.121 Uiso 1 1 calc R . .
C4 C 0.4500(3) -0.1904(3) 0.12310(11) 0.0520(8) Uani 1 1 d . . .
C5 C 0.4538(2) -0.1081(2) 0.16942(9) 0.0364(6) Uani 1 1 d . . .
C6 C 0.4841(2) -0.0001(2) 0.16969(10) 0.0391(6) Uani 1 1 d . . .
H6A H 0.5017 0.0248 0.1401 0.047 Uiso 1 1 calc R . .
C7 C 0.4893(2) 0.0729(2) 0.21236(10) 0.0368(6) Uani 1 1 d . . .
H7A H 0.5117 0.1467 0.2115 0.044 Uiso 1 1 calc R . .
C8 C 0.46242(19) 0.0401(2) 0.25587(9) 0.0303(6) Uani 1 1 d . . .
C9 C 0.4303(2) -0.0685(2) 0.25604(9) 0.0334(6) Uani 1 1 d . . .
H9A H 0.4113 -0.0935 0.2855 0.040 Uiso 1 1 calc R . .
C10 C 0.4262(2) -0.1398(2) 0.21333(10) 0.0375(6) Uani 1 1 d . . .
H10B H 0.4034 -0.2136 0.2141 0.045 Uiso 1 1 calc R . .
C11 C 0.4898(2) 0.11917(19) 0.30224(9) 0.0312(6) Uani 1 1 d . . .
C12 C 0.6122(2) 0.1655(2) 0.31186(10) 0.0436(7) Uani 1 1 d . . .
H12A H 0.6672 0.1478 0.2885 0.052 Uiso 1 1 calc R . .
C13 C 0.6556(2) 0.2356(2) 0.35379(11) 0.0482(8) Uani 1 1 d . . .
H13A H 0.7392 0.2671 0.3591 0.058 Uiso 1 1 calc R . .
C14 C 0.5763(2) 0.2598(2) 0.38810(10) 0.0414(7) Uani 1 1 d . . .
H14A H 0.6068 0.3056 0.4179 0.050 Uiso 1 1 calc R . .
C15 C 0.4528(2) 0.21895(19) 0.38021(9) 0.0309(6) Uani 1 1 d . . .
C16 C 0.40734(19) 0.14793(18) 0.33620(8) 0.0271(5) Uani 1 1 d . . .
C17 C 0.3817(2) 0.25919(19) 0.42080(9) 0.0312(6) Uani 1 1 d . . .
C18 C 0.3173(2) 0.3359(2) 0.41760(9) 0.0348(6) Uani 1 1 d . . .
H18A H 0.3067 0.3570 0.3872 0.042 Uiso 1 1 calc R . .
C19 C 0.2681(2) 0.3825(2) 0.45819(10) 0.0386(6) Uani 1 1 d . . .
H19A H 0.2251 0.4356 0.4550 0.046 Uiso 1 1 calc R . .
C20 C 0.2797(2) 0.3538(2) 0.50335(10) 0.0384(6) Uani 1 1 d . B .
C21 C 0.3431(3) 0.2753(2) 0.50596(10) 0.0432(7) Uani 1 1 d . . .
H21A H 0.3513 0.2522 0.5360 0.052 Uiso 1 1 calc R . .
C22 C 0.3943(2) 0.2302(2) 0.46601(9) 0.0387(6) Uani 1 1 d . . .
H22A H 0.4390 0.1783 0.4693 0.046 Uiso 1 1 calc R . .
C23 C 0.2293(3) 0.4069(2) 0.54876(11) 0.0526(8) Uani 1 1 d . . .
C24 C 0.1797(3) 0.5015(3) 0.53937(13) 0.0753(11) Uani 1 1 d . B .
H24A H 0.1484 0.5333 0.5693 0.113 Uiso 1 1 calc R . .
H24B H 0.1147 0.4774 0.5137 0.113 Uiso 1 1 calc R . .
H24C H 0.2443 0.5544 0.5291 0.113 Uiso 1 1 calc R . .
C25 C 0.3325(4) 0.4516(3) 0.58824(13) 0.0846(12) Uani 1 1 d . B .
H25A H 0.3014 0.4860 0.6176 0.127 Uiso 1 1 calc R . .
H25B H 0.3950 0.5037 0.5763 0.127 Uiso 1 1 calc R . .
H25C H 0.3669 0.3936 0.5959 0.127 Uiso 1 1 calc R . .
C26 C 0.1430(9) 0.3297(6) 0.5705(3) 0.114(3) Uani 0.60 1 d P B 1
H26A H 0.1128 0.3665 0.5994 0.172 Uiso 0.60 1 calc PR B 1
H26B H 0.1832 0.2764 0.5797 0.172 Uiso 0.60 1 calc PR B 1
H26C H 0.0756 0.2947 0.5468 0.172 Uiso 0.60 1 calc PR B 1
C27 C -0.2688(7) -0.0398(6) 0.4052(3) 0.102(3) Uani 0.60 1 d P C 1
H27A H -0.3317 -0.0185 0.3873 0.153 Uiso 0.60 1 calc PR C 1
H27B H -0.3057 -0.0841 0.4282 0.153 Uiso 0.60 1 calc PR C 1
H27C H -0.2246 -0.0801 0.3823 0.153 Uiso 0.60 1 calc PR C 1
C28 C -0.2500(6) 0.1222(6) 0.4697(3) 0.092(2) Uani 0.60 1 d P C 1
H28A H -0.3100 0.1469 0.4518 0.139 Uiso 0.60 1 calc PR C 1
H28B H -0.1947 0.1833 0.4895 0.139 Uiso 0.60 1 calc PR C 1
H28C H -0.2906 0.0750 0.4909 0.139 Uiso 0.60 1 calc PR C 1
C29 C -0.0874(7) 0.0232(6) 0.4601(3) 0.086(2) Uani 0.60 1 d P C 1
H29A H -0.1271 -0.0222 0.4821 0.129 Uiso 0.60 1 calc PR C 1
H29B H -0.0294 0.0840 0.4788 0.129 Uiso 0.60 1 calc PR C 1
H29C H -0.0452 -0.0176 0.4364 0.129 Uiso 0.60 1 calc PR C 1
C26A C 0.1179(15) 0.3245(15) 0.5595(6) 0.185(8) Uani 0.40 1 d P B 2
H26D H 0.0819 0.3546 0.5885 0.277 Uiso 0.40 1 calc PR B 2
H26E H 0.1427 0.2603 0.5651 0.277 Uiso 0.40 1 calc PR B 2
H26F H 0.0588 0.3066 0.5317 0.277 Uiso 0.40 1 calc PR B 2
C27A C -0.3119(10) 0.0318(12) 0.4234(6) 0.164(5) Uani 0.40 1 d P C 2
H27D H -0.3437 0.0960 0.4257 0.246 Uiso 0.40 1 calc PR C 2
H27E H -0.3491 -0.0107 0.4470 0.246 Uiso 0.40 1 calc PR C 2
H27F H -0.3304 -0.0101 0.3905 0.246 Uiso 0.40 1 calc PR C 2
C28A C -0.1389(19) 0.1229(10) 0.4903(4) 0.174(8) Uani 0.40 1 d P C 2
H28D H -0.0509 0.1395 0.4950 0.261 Uiso 0.40 1 calc PR C 2
H28E H -0.1739 0.0765 0.5128 0.261 Uiso 0.40 1 calc PR C 2
H28F H -0.1678 0.1887 0.4965 0.261 Uiso 0.40 1 calc PR C 2
C29A C -0.1222(11) -0.0302(8) 0.4310(4) 0.086(3) Uani 0.40 1 d P C 2
H29D H -0.0349 -0.0047 0.4370 0.130 Uiso 0.40 1 calc PR C 2
H29E H -0.1400 -0.0741 0.3985 0.130 Uiso 0.40 1 calc PR C 2
H29F H -0.1540 -0.0725 0.4555 0.130 Uiso 0.40 1 calc PR C 2
C30 C -0.1794(4) 0.0621(3) 0.43387(13) 0.0687(10) Uani 1 1 d . . .
C31 C -0.1197(3) 0.1332(2) 0.39924(11) 0.0477(7) Uani 1 1 d . C .
C32 C -0.1261(2) 0.0976(2) 0.34969(10) 0.0407(7) Uani 1 1 d . . .
H32A H -0.1642 0.0258 0.3371 0.049 Uiso 1 1 calc R C .
C33 C -0.0786(2) 0.16377(19) 0.31794(9) 0.0320(6) Uani 1 1 d . C .
H33A H -0.0842 0.1367 0.2840 0.038 Uiso 1 1 calc R . .
C34 C -0.0229(2) 0.26920(19) 0.33503(9) 0.0298(6) Uani 1 1 d . . .
C35 C -0.0115(2) 0.3048(2) 0.38489(9) 0.0366(6) Uani 1 1 d . C .
H35A H 0.0289 0.3760 0.3976 0.044 Uiso 1 1 calc R . .
C36 C -0.0581(3) 0.2381(3) 0.41617(10) 0.0486(8) Uani 1 1 d . . .
H36A H -0.0481 0.2640 0.4502 0.058 Uiso 1 1 calc R C .
C37 C 0.0112(2) 0.34413(19) 0.30081(9) 0.0297(6) Uani 1 1 d . A .
C38 C -0.0365(2) 0.4347(2) 0.30770(10) 0.0385(6) Uani 1 1 d . . .
H38A H -0.0824 0.4482 0.3350 0.046 Uiso 1 1 calc R C .
C39 C -0.0182(3) 0.5043(2) 0.27572(11) 0.0467(7) Uani 1 1 d . C .
H39A H -0.0475 0.5675 0.2821 0.056 Uiso 1 1 calc R . .
C40 C 0.0422(2) 0.4834(2) 0.23470(11) 0.0434(7) Uani 1 1 d . . .
H40A H 0.0502 0.5302 0.2119 0.052 Uiso 1 1 calc R C .
C41 C 0.0920(2) 0.3944(2) 0.22594(10) 0.0351(6) Uani 1 1 d . A .
C42 C 0.08123(19) 0.32610(18) 0.26016(9) 0.0278(5) Uani 1 1 d . . .
C43 C 0.1516(2) 0.3765(2) 0.17925(10) 0.0393(6) Uani 1 1 d . . .
C44 C 0.2394(3) 0.4568(2) 0.16617(12) 0.0585(9) Uani 1 1 d . A .
H44A H 0.2631 0.5231 0.1876 0.070 Uiso 1 1 calc R . .
C45 C 0.2928(4) 0.4417(3) 0.12247(13) 0.0762(12) Uani 1 1 d . . .
H45A H 0.3529 0.4977 0.1145 0.091 Uiso 1 1 calc R A .
C46 C 0.2604(3) 0.3466(3) 0.09007(13) 0.0711(11) Uani 1 1 d . A .
C47 C 0.1725(3) 0.2669(3) 0.10291(11) 0.0583(9) Uani 1 1 d . . .
H47A H 0.1490 0.2008 0.0813 0.070 Uiso 1 1 calc R A .
C48 C 0.1178(3) 0.2815(2) 0.14674(10) 0.0451(7) Uani 1 1 d . A .
H48A H 0.0567 0.2258 0.1544 0.054 Uiso 1 1 calc R . .
C49 C 0.3093(7) 0.3401(6) 0.0378(2) 0.070(2) Uani 0.60 1 d P A 1
C50 C 0.2619(8) 0.2325(7) 0.0048(3) 0.103(3) Uani 0.60 1 d P A 1
H50D H 0.2690 0.1755 0.0225 0.154 Uiso 0.60 1 calc PR A 1
H50E H 0.3091 0.2277 -0.0241 0.154 Uiso 0.60 1 calc PR A 1
H50F H 0.1772 0.2254 -0.0053 0.154 Uiso 0.60 1 calc PR A 1
C51 C 0.4481(7) 0.3478(7) 0.0486(3) 0.104(3) Uani 0.60 1 d P A 1
H51D H 0.4582 0.2886 0.0644 0.155 Uiso 0.60 1 calc PR A 1
H51E H 0.4836 0.4152 0.0702 0.155 Uiso 0.60 1 calc PR A 1
H51F H 0.4886 0.3443 0.0180 0.155 Uiso 0.60 1 calc PR A 1
C52 C 0.3027(9) 0.4340(7) 0.0136(3) 0.119(3) Uani 0.60 1 d P A 1
H52D H 0.3348 0.5001 0.0365 0.179 Uiso 0.60 1 calc PR A 1
H52E H 0.2187 0.4305 0.0037 0.179 Uiso 0.60 1 calc PR A 1
H52F H 0.3504 0.4319 -0.0152 0.179 Uiso 0.60 1 calc PR A 1
C53 C 0.3099(6) -0.3242(6) 0.4139(2) 0.0756(18) Uani 0.60 1 d P D 1
H53A H 0.2299 -0.3644 0.4196 0.113 Uiso 0.60 1 calc PR D 1
H53B H 0.3215 -0.2507 0.4310 0.113 Uiso 0.60 1 calc PR D 1
H53C H 0.3716 -0.3567 0.4261 0.113 Uiso 0.60 1 calc PR D 1
C54 C 0.4449(5) -0.2632(5) 0.3516(3) 0.078(2) Uani 0.60 1 d P D 1
H54A H 0.4529 -0.1887 0.3665 0.117 Uiso 0.60 1 calc PR D 1
H54B H 0.4580 -0.2681 0.3168 0.117 Uiso 0.60 1 calc PR D 1
H54C H 0.5049 -0.2923 0.3672 0.117 Uiso 0.60 1 calc PR D 1
C55 C 0.3094(5) -0.4408(4) 0.3341(3) 0.0672(17) Uani 0.60 1 d P D 1
H55A H 0.2287 -0.4820 0.3381 0.101 Uiso 0.60 1 calc PR D 1
H55B H 0.3697 -0.4700 0.3494 0.101 Uiso 0.60 1 calc PR D 1
H55C H 0.3225 -0.4445 0.2994 0.101 Uiso 0.60 1 calc PR D 1
C49A C 0.3466(10) 0.3123(10) 0.0495(4) 0.070(4) Uani 0.40 1 d P A 2
C50A C 0.2448(16) 0.2675(12) 0.0065(4) 0.115(6) Uani 0.40 1 d P A 2
H50A H 0.2015 0.3227 0.0026 0.172 Uiso 0.40 1 calc PR A 2
H50B H 0.1884 0.2055 0.0143 0.172 Uiso 0.40 1 calc PR A 2
H50C H 0.2821 0.2468 -0.0238 0.172 Uiso 0.40 1 calc PR A 2
C51A C 0.4118(12) 0.2319(12) 0.0549(5) 0.145(5) Uani 0.40 1 d P A 2
H51A H 0.3558 0.1684 0.0614 0.218 Uiso 0.40 1 calc PR A 2
H51B H 0.4726 0.2589 0.0821 0.218 Uiso 0.40 1 calc PR A 2
H51C H 0.4515 0.2139 0.0249 0.218 Uiso 0.40 1 calc PR A 2
C52A C 0.4241(16) 0.4148(12) 0.0371(6) 0.161(7) Uani 0.40 1 d P A 2
H52A H 0.3733 0.4651 0.0341 0.241 Uiso 0.40 1 calc PR A 2
H52B H 0.4612 0.3983 0.0064 0.241 Uiso 0.40 1 calc PR A 2
H52C H 0.4871 0.4465 0.0631 0.241 Uiso 0.40 1 calc PR A 2
C53A C 0.2659(11) -0.4054(10) 0.3817(7) 0.185(6) Uani 0.40 1 d P D 2
H53D H 0.2103 -0.4602 0.3586 0.277 Uiso 0.40 1 calc PR D 2
H53E H 0.2211 -0.3763 0.4081 0.277 Uiso 0.40 1 calc PR D 2
H53F H 0.3271 -0.4366 0.3950 0.277 Uiso 0.40 1 calc PR D 2
C54A C 0.4092(12) -0.2347(11) 0.3840(7) 0.179(8) Uani 0.40 1 d P D 2
H54D H 0.4416 -0.1879 0.3613 0.268 Uiso 0.40 1 calc PR D 2
H54E H 0.4747 -0.2593 0.3983 0.268 Uiso 0.40 1 calc PR D 2
H54F H 0.3708 -0.1957 0.4098 0.268 Uiso 0.40 1 calc PR D 2
C55A C 0.3918(13) -0.3793(14) 0.3162(6) 0.167(6) Uani 0.40 1 d P D 2
H55D H 0.4319 -0.3257 0.2978 0.251 Uiso 0.40 1 calc PR D 2
H55E H 0.3350 -0.4356 0.2943 0.251 Uiso 0.40 1 calc PR D 2
H55F H 0.4521 -0.4099 0.3307 0.251 Uiso 0.40 1 calc PR D 2
C56 C 0.3208(3) -0.3254(2) 0.35807(13) 0.0546(8) Uani 1 1 d . . .
C57 C 0.2244(2) -0.2794(2) 0.33529(11) 0.0425(7) Uani 1 1 d . D .
C58 C 0.2179(2) -0.2763(2) 0.28626(11) 0.0420(7) Uani 1 1 d . . .
H58A H 0.2730 -0.3053 0.2662 0.050 Uiso 1 1 calc R D .
C59 C 0.1336(2) -0.23224(19) 0.26511(10) 0.0369(6) Uani 1 1 d . D .
H59A H 0.1325 -0.2308 0.2312 0.044 Uiso 1 1 calc R . .
C60 C 0.0517(2) -0.19053(19) 0.29350(9) 0.0322(6) Uani 1 1 d . . .
C61 C 0.0560(2) -0.1951(2) 0.34264(10) 0.0393(7) Uani 1 1 d . D .
H61A H -0.0006 -0.1679 0.3626 0.047 Uiso 1 1 calc R . .
C62 C 0.1405(3) -0.2381(2) 0.36324(11) 0.0437(7) Uani 1 1 d . . .
H62A H 0.1415 -0.2396 0.3971 0.052 Uiso 1 1 calc R D .
C63 C -0.0452(2) -0.1496(2) 0.27194(9) 0.0337(6) Uani 1 1 d . D .
C64 C -0.1628(2) -0.1925(2) 0.28363(11) 0.0425(7) Uani 1 1 d . . .
H64A H -0.1746 -0.2423 0.3051 0.051 Uiso 1 1 calc R D .
C65 C -0.2608(2) -0.1645(2) 0.26494(11) 0.0468(8) Uani 1 1 d . D .
H65A H -0.3390 -0.1914 0.2748 0.056 Uiso 1 1 calc R . .
C66 C -0.2453(2) -0.0972(2) 0.23177(10) 0.0424(7) Uani 1 1 d . . .
H66A H -0.3138 -0.0795 0.2183 0.051 Uiso 1 1 calc R D .
C67 C -0.1316(2) -0.0544(2) 0.21741(9) 0.0352(6) Uani 1 1 d . D .
C68 C -0.0290(2) -0.07565(19) 0.23974(9) 0.0292(5) Uani 1 1 d . . .
C69 C -0.1308(2) 0.0060(2) 0.17659(10) 0.0368(6) Uani 1 1 d . . .
C70 C -0.0869(2) -0.0290(2) 0.13191(10) 0.0421(7) Uani 1 1 d . D .
H70A H -0.0455 -0.0850 0.1291 0.051 Uiso 1 1 calc R . .
C71 C -0.1027(3) 0.0163(3) 0.09188(10) 0.0506(8) Uani 1 1 d . . .
H71A H -0.0715 -0.0093 0.0621 0.061 Uiso 1 1 calc R D .
C72 C -0.1627(3) 0.0980(3) 0.09381(11) 0.0525(8) Uani 1 1 d . D .
C73 C -0.2047(3) 0.1335(3) 0.13844(11) 0.0503(8) Uani 1 1 d . . .
H73A H -0.2453 0.1901 0.1413 0.060 Uiso 1 1 calc R D .
C74 C -0.1894(2) 0.0891(2) 0.17864(10) 0.0454(7) Uani 1 1 d . D .
H74A H -0.2194 0.1158 0.2085 0.054 Uiso 1 1 calc R . .
C75 C -0.1887(4) 0.1443(3) 0.04903(14) 0.0753(11) Uani 1 1 d . . .
C76 C -0.3184(9) 0.1076(11) 0.0324(4) 0.123(4) Uani 0.60 1 d P D 1
H76D H -0.3677 0.1289 0.0589 0.185 Uiso 0.60 1 calc PR D 1
H76E H -0.3385 0.0300 0.0231 0.185 Uiso 0.60 1 calc PR D 1
H76F H -0.3342 0.1396 0.0044 0.185 Uiso 0.60 1 calc PR D 1
C76A C -0.3359(18) 0.108(2) 0.0408(7) 0.167(8) Uani 0.40 1 d PU D 2
H76A H -0.3724 0.1351 0.0704 0.250 Uiso 0.40 1 calc PR D 2
H76B H -0.3607 0.0305 0.0337 0.250 Uiso 0.40 1 calc PR D 2
H76C H -0.3626 0.1374 0.0135 0.250 Uiso 0.40 1 calc PR D 2
C77 C -0.1203(5) 0.1083(4) 0.00583(14) 0.1016(17) Uani 1 1 d . D .
H77A H -0.1402 0.1400 -0.0218 0.152 Uiso 1 1 calc R . .
H77B H -0.1429 0.0308 -0.0031 0.152 Uiso 1 1 calc R . .
H77C H -0.0336 0.1310 0.0144 0.152 Uiso 1 1 calc R . .
C78 C -0.1518(5) 0.2664(4) 0.06044(17) 0.1122(17) Uani 1 1 d . D .
H78A H -0.1946 0.2928 0.0882 0.168 Uiso 1 1 calc R . .
H78B H -0.1726 0.2951 0.0320 0.168 Uiso 1 1 calc R . .
H78C H -0.0648 0.2889 0.0683 0.168 Uiso 1 1 calc R . .
C79 C 0.0094 0.5782 0.0701 0.236 Uiso 0.60 1 d P E 1
H79A H 0.0789 0.6133 0.0543 0.354 Uiso 0.60 1 calc PR E 1
H79B H -0.0550 0.5411 0.0454 0.354 Uiso 0.60 1 calc PR E 1
H79C H 0.0332 0.5270 0.0880 0.354 Uiso 0.60 1 calc PR E 1
C80 C -0.0316 0.6536 0.1022 0.199 Uiso 0.60 1 d P E 1
H80A H -0.0450 0.7045 0.0814 0.239 Uiso 0.60 1 calc PR E 1
H80B H 0.0416 0.6907 0.1232 0.239 Uiso 0.60 1 calc PR E 1
C81 C -0.1321 0.6554 0.1375 0.179 Uiso 0.60 1 d P E 1
H81A H -0.0976 0.6975 0.1695 0.215 Uiso 0.60 1 calc PR E 1
H81B H -0.1918 0.6907 0.1251 0.215 Uiso 0.60 1 calc PR E 1
C82 C -0.1930 0.5484 0.1439 0.191 Uiso 0.60 1 d P E 1
H82A H -0.1307 0.5102 0.1512 0.229 Uiso 0.60 1 calc PR E 1
H82B H -0.2357 0.5105 0.1126 0.229 Uiso 0.60 1 calc PR E 1
C83 C -0.2858 0.5406 0.1846 0.191 Uiso 0.60 1 d P E 1
H83A H -0.2498 0.5881 0.2152 0.229 Uiso 0.60 1 calc PR E 1
H83B H -0.3589 0.5626 0.1745 0.229 Uiso 0.60 1 calc PR E 1
C84 C -0.3191 0.4233 0.1927 0.191 Uiso 0.60 1 d P E 1
H84A H -0.3770 0.4168 0.2180 0.287 Uiso 0.60 1 calc PR E 1
H84B H -0.2463 0.4024 0.2028 0.287 Uiso 0.60 1 calc PR E 1
H84C H -0.3549 0.3769 0.1623 0.287 Uiso 0.60 1 calc PR E 1
C79A C -0.0323 0.6533 0.1193 0.192 Uiso 0.40 1 d P F 2
H79D H 0.0080 0.6345 0.0896 0.287 Uiso 0.40 1 calc PR F 2
H79E H 0.0244 0.6650 0.1476 0.287 Uiso 0.40 1 calc PR F 2
H79F H -0.0603 0.7184 0.1181 0.287 Uiso 0.40 1 calc PR F 2
C80A C -0.1361 0.5661 0.1233 0.225 Uiso 0.40 1 d P F 2
H80B H -0.1077 0.5002 0.1239 0.270 Uiso 0.40 1 calc PR F 2
H80C H -0.1925 0.5537 0.0943 0.270 Uiso 0.40 1 calc PR F 2
C81A C -0.2052 0.5925 0.1711 0.143 Uiso 0.40 1 d P F 2
H81C H -0.1587 0.5864 0.2004 0.172 Uiso 0.40 1 calc PR F 2
H81D H -0.2196 0.6652 0.1749 0.172 Uiso 0.40 1 calc PR F 2
C82A C -0.3275 0.5071 0.1628 0.276 Uiso 0.40 1 d P F 2
H82B H -0.3877 0.5290 0.1431 0.331 Uiso 0.40 1 calc PR F 2
H82C H -0.3159 0.4370 0.1467 0.331 Uiso 0.40 1 calc PR F 2
C83A C -0.3654 0.5048 0.2155 0.201 Uiso 0.40 1 d P F 2
H83C H -0.3190 0.5715 0.2356 0.241 Uiso 0.40 1 calc PR F 2
H83D H -0.4508 0.5096 0.2154 0.241 Uiso 0.40 1 calc PR F 2
C84A C -0.3561 0.4216 0.2415 0.273 Uiso 0.40 1 d P F 2
H84D H -0.3853 0.4372 0.2740 0.409 Uiso 0.40 1 calc PR F 2
H84E H -0.2719 0.4166 0.2443 0.409 Uiso 0.40 1 calc PR F 2
H84F H -0.4049 0.3541 0.2239 0.409 Uiso 0.40 1 calc PR F 2

loop_
_atom_site_aniso_label
_atom_site_aniso_U_11
_atom_site_aniso_U_22
_atom_site_aniso_U_33
_atom_site_aniso_U_23
_atom_site_aniso_U_13
_atom_site_aniso_U_12
P1 0.0199(3) 0.0312(3) 0.0275(3) 0.0024(2) 0.0040(2) 0.0079(2)
P2 0.0226(3) 0.0293(3) 0.0324(3) 0.0025(2) 0.0063(2) 0.0103(2)
P3 0.0219(3) 0.0279(3) 0.0285(3) 0.0010(2) 0.0028(2) 0.0096(2)
N1 0.0226(9) 0.0328(10) 0.0338(11) -0.0027(8) 0.0021(8) 0.0129(8)
N2 0.0312(10) 0.0318(10) 0.0316(11) 0.0010(8) -0.0006(8) 0.0147(8)
N3 0.0231(9) 0.0264(10) 0.0360(11) 0.0043(8) 0.0028(8) 0.0081(8)
N4 0.0320(11) 0.0497(13) 0.0349(12) 0.0031(10) 0.0105(9) 0.0007(10)
N5 0.0647(16) 0.0427(14) 0.0344(12) 0.0057(11) 0.0037(12) -0.0062(12)
N6 0.140(3) 0.0526(17) 0.0490(16) 0.0211(14) -0.0207(18) 0.0008(19)
N7 0.0265(10) 0.0695(16) 0.0485(14) 0.0156(12) 0.0137(10) 0.0084(11)
N8 0.0315(19) 0.039(2) 0.078(3) 0.005(2) 0.020(2) 0.0052(17)
N9 0.043(3) 0.087(4) 0.124(5) -0.013(4) 0.018(3) -0.021(3)
N8A 0.038(3) 0.047(3) 0.040(3) 0.013(2) 0.011(2) 0.017(2)
N9A 0.053(3) 0.075(4) 0.065(4) 0.019(3) 0.021(3) 0.028(3)
N10 0.0337(10) 0.0356(11) 0.0306(11) 0.0045(9) 0.0079(8) 0.0146(9)
N11 0.0359(11) 0.0448(12) 0.0355(12) 0.0013(10) 0.0046(9) 0.0185(9)
N12 0.0690(15) 0.0712(16) 0.0417(14) 0.0201(12) 0.0214(12) 0.0346(13)
C1 0.138(4) 0.109(3) 0.044(2) -0.013(2) 0.018(2) 0.048(3)
C2 0.061(2) 0.090(3) 0.094(3) -0.050(2) -0.020(2) 0.0270(19)
C3 0.083(2) 0.089(2) 0.070(2) -0.0328(19) -0.0092(19) 0.0554(19)
C4 0.0491(15) 0.0600(18) 0.0445(16) -0.0130(14) 0.0019(13) 0.0246(14)
C5 0.0270(11) 0.0443(14) 0.0375(14) -0.0035(11) 0.0030(10) 0.0154(10)
C6 0.0341(12) 0.0533(16) 0.0327(13) 0.0075(12) 0.0073(10) 0.0155(12)
C7 0.0314(12) 0.0370(13) 0.0429(14) 0.0043(11) 0.0096(11) 0.0109(10)
C8 0.0227(10) 0.0395(13) 0.0315(12) 0.0034(10) 0.0057(9) 0.0150(9)
C9 0.0282(11) 0.0381(13) 0.0363(13) 0.0080(11) 0.0053(10) 0.0116(10)
C10 0.0315(12) 0.0346(13) 0.0462(15) 0.0006(11) 0.0044(11) 0.0122(10)
C11 0.0237(11) 0.0347(13) 0.0356(13) 0.0016(10) 0.0032(10) 0.0107(9)
C12 0.0249(11) 0.0596(17) 0.0435(15) -0.0071(13) 0.0043(11) 0.0155(12)
C13 0.0209(12) 0.0577(18) 0.0576(18) -0.0102(14) 0.0012(12) 0.0070(12)
C14 0.0298(12) 0.0460(15) 0.0419(15) -0.0113(12) -0.0043(11) 0.0098(11)
C15 0.0277(11) 0.0324(12) 0.0339(13) 0.0028(10) 0.0004(10) 0.0122(10)
C16 0.0233(10) 0.0309(12) 0.0291(12) 0.0057(9) 0.0030(9) 0.0102(9)
C17 0.0267(11) 0.0326(12) 0.0324(13) -0.0009(10) -0.0016(10) 0.0082(10)
C18 0.0391(13) 0.0341(13) 0.0318(13) 0.0015(10) 0.0016(11) 0.0130(11)
C19 0.0392(13) 0.0347(13) 0.0421(15) -0.0034(11) 0.0013(11) 0.0167(11)
C20 0.0378(13) 0.0394(14) 0.0360(14) -0.0021(11) 0.0051(11) 0.0108(11)
C21 0.0595(16) 0.0415(15) 0.0296(13) 0.0024(11) -0.0006(12) 0.0173(13)
C22 0.0458(14) 0.0375(13) 0.0346(14) 0.0003(11) -0.0025(11) 0.0186(11)
C23 0.0712(19) 0.0498(17) 0.0386(15) -0.0030(13) 0.0163(14) 0.0243(15)
C24 0.080(2) 0.090(2) 0.059(2) -0.0171(19) 0.0084(18) 0.0474(19)
C25 0.131(3) 0.080(2) 0.048(2) -0.0181(18) -0.015(2) 0.058(2)
C26 0.188(7) 0.052(4) 0.110(5) 0.015(3) 0.117(5) 0.027(4)
C27 0.100(5) 0.114(5) 0.088(4) 0.060(4) 0.027(4) -0.021(5)
C28 0.104(4) 0.115(5) 0.096(4) 0.071(3) 0.074(3) 0.060(4)
C29 0.113(5) 0.095(5) 0.071(4) 0.043(4) 0.027(4) 0.046(4)
C26A 0.144(10) 0.182(14) 0.130(10) -0.100(9) 0.115(9) -0.085(10)
C27A 0.087(7) 0.179(11) 0.292(15) 0.174(10) 0.123(8) 0.058(7)
C28A 0.37(2) 0.080(8) 0.069(7) 0.024(6) 0.109(11) 0.034(12)
C29A 0.128(8) 0.079(6) 0.079(6) 0.059(5) 0.050(6) 0.042(6)
C30 0.088(2) 0.070(2) 0.062(2) 0.0349(16) 0.0360(17) 0.0268(18)
C31 0.0492(15) 0.0588(17) 0.0467(15) 0.0233(13) 0.0222(12) 0.0243(13)
C32 0.0378(13) 0.0361(13) 0.0521(16) 0.0120(12) 0.0170(12) 0.0121(11)
C33 0.0270(11) 0.0336(12) 0.0365(13) 0.0016(10) 0.0088(10) 0.0118(10)
C34 0.0230(10) 0.0348(12) 0.0344(13) 0.0057(10) 0.0068(9) 0.0123(9)
C35 0.0305(12) 0.0426(14) 0.0375(14) 0.0037(11) 0.0053(10) 0.0124(11)
C36 0.0545(16) 0.0661(19) 0.0300(14) 0.0081(13) 0.0098(12) 0.0232(14)
C37 0.0246(11) 0.0315(12) 0.0333(12) 0.0025(10) 0.0035(9) 0.0089(9)
C38 0.0362(12) 0.0351(13) 0.0467(15) 0.0033(11) 0.0133(11) 0.0157(11)
C39 0.0532(15) 0.0337(13) 0.0613(18) 0.0105(13) 0.0147(14) 0.0243(12)
C40 0.0486(15) 0.0353(14) 0.0516(16) 0.0163(12) 0.0116(13) 0.0133(12)
C41 0.0338(12) 0.0306(12) 0.0410(14) 0.0050(11) 0.0066(11) 0.0083(10)
C42 0.0227(10) 0.0267(11) 0.0347(13) 0.0042(10) 0.0034(9) 0.0076(9)
C43 0.0444(14) 0.0353(13) 0.0414(14) 0.0119(11) 0.0119(12) 0.0104(11)
C44 0.078(2) 0.0397(16) 0.0528(18) 0.0032(14) 0.0268(16) 0.0039(15)
C45 0.095(3) 0.057(2) 0.063(2) 0.0057(17) 0.0392(19) -0.0115(19)
C46 0.081(2) 0.065(2) 0.0548(19) -0.0001(17) 0.0348(17) -0.0038(19)
C47 0.069(2) 0.0507(18) 0.0468(17) -0.0031(14) 0.0203(15) 0.0030(16)
C48 0.0489(15) 0.0429(15) 0.0415(15) 0.0092(12) 0.0097(12) 0.0039(13)
C49 0.089(5) 0.075(4) 0.043(3) 0.001(3) 0.027(3) 0.015(4)
C50 0.101(5) 0.091(6) 0.082(5) -0.042(4) 0.052(4) -0.013(5)
C51 0.095(5) 0.109(6) 0.096(5) -0.009(5) 0.050(4) 0.018(5)
C52 0.194(8) 0.111(6) 0.057(4) 0.030(4) 0.064(5) 0.026(6)
C53 0.072(4) 0.104(5) 0.066(4) 0.042(3) -0.009(3) 0.032(3)
C54 0.039(3) 0.068(4) 0.136(6) 0.055(4) -0.017(3) 0.005(3)
C55 0.061(3) 0.053(3) 0.098(5) 0.028(3) -0.007(3) 0.025(3)
C49A 0.065(6) 0.095(8) 0.042(5) 0.011(5) 0.027(4) 0.002(6)
C50A 0.211(14) 0.095(10) 0.046(5) 0.009(6) 0.076(7) 0.046(9)
C51A 0.179(9) 0.189(12) 0.118(9) 0.047(8) 0.103(8) 0.126(9)
C52A 0.234(14) 0.100(10) 0.136(10) 0.011(8) 0.146(10) 0.004(11)
C53A 0.067(7) 0.172(8) 0.365(17) 0.225(9) -0.032(9) 0.004(7)
C54A 0.122(8) 0.088(9) 0.31(2) -0.015(11) -0.153(11) 0.042(7)
C55A 0.184(9) 0.246(13) 0.131(12) 0.024(10) -0.016(9) 0.186(9)
C56 0.0457(16) 0.0459(16) 0.078(2) 0.0258(15) -0.0063(15) 0.0131(13)
C57 0.0368(13) 0.0317(13) 0.0608(18) 0.0156(12) -0.0017(13) 0.0067(11)
C58 0.0372(13) 0.0321(13) 0.0607(18) 0.0134(12) 0.0104(12) 0.0115(11)
C59 0.0391(13) 0.0294(12) 0.0442(15) 0.0098(11) 0.0077(11) 0.0091(11)
C60 0.0300(12) 0.0269(12) 0.0399(14) 0.0081(10) 0.0008(10) 0.0054(10)
C61 0.0357(13) 0.0386(14) 0.0446(15) 0.0087(12) 0.0078(11) 0.0091(11)
C62 0.0470(15) 0.0439(15) 0.0416(15) 0.0148(12) 0.0017(12) 0.0082(12)
C63 0.0295(12) 0.0338(13) 0.0363(13) 0.0012(11) 0.0022(10) 0.0077(10)
C64 0.0313(13) 0.0435(15) 0.0518(16) 0.0142(13) 0.0074(12) 0.0018(11)
C65 0.0238(12) 0.0570(17) 0.0579(18) 0.0143(14) 0.0059(12) 0.0020(12)
C66 0.0238(12) 0.0541(16) 0.0475(16) 0.0049(13) -0.0011(11) 0.0085(11)
C67 0.0273(11) 0.0441(14) 0.0345(13) 0.0003(11) 0.0004(10) 0.0140(10)
C68 0.0250(11) 0.0294(12) 0.0319(12) -0.0024(10) 0.0025(9) 0.0097(9)
C69 0.0220(11) 0.0485(15) 0.0386(14) 0.0027(12) -0.0005(10) 0.0093(11)
C70 0.0377(13) 0.0496(16) 0.0376(14) -0.0007(12) -0.0021(11) 0.0137(12)
C71 0.0474(16) 0.070(2) 0.0315(14) 0.0037(14) -0.0012(12) 0.0109(15)
C72 0.0446(16) 0.0639(19) 0.0501(17) 0.0194(15) -0.0026(13) 0.0078(14)
C73 0.0391(14) 0.0629(18) 0.0562(18) 0.0193(15) 0.0019(13) 0.0210(13)
C74 0.0338(13) 0.0663(18) 0.0417(15) 0.0092(13) 0.0042(11) 0.0235(13)
C75 0.079(2) 0.095(3) 0.061(2) 0.0344(19) -0.0071(18) 0.023(2)
C76 0.067(5) 0.219(10) 0.091(5) 0.093(6) -0.018(4) 0.001(6)
C76A 0.133(13) 0.271(19) 0.134(12) 0.128(12) -0.050(10) 0.061(14)
C77 0.146(4) 0.114(3) 0.048(2) 0.035(2) 0.004(2) 0.021(3)
C78 0.164(5) 0.107(3) 0.090(3) 0.055(3) 0.013(3) 0.053(3)

loop_
_atom_type_symbol
_atom_type_description
_atom_type_scat_dispersion_real
_atom_type_scat_dispersion_imag
_atom_type_scat_source
C C 0.0033 0.0016 'International Tables Vol C Tables 4.2.6.8 and 6.1.1.4'
H H 0.0000 0.0000 'International Tables Vol C Tables 4.2.6.8 and 6.1.1.4'
N N 0.0061 0.0033 'International Tables Vol C Tables 4.2.6.8 and 6.1.1.4'
P P 0.1023 0.0942 'International Tables Vol C Tables 4.2.6.8 and 6.1.1.4'

loop_
_geom_angle_atom_site_label_1
_geom_angle_atom_site_label_2
_geom_angle_atom_site_label_3
_geom_angle
_geom_angle_site_symmetry_1
_geom_angle_site_symmetry_3
_geom_angle_publ_flag
N3 P1 N1 116.75(11) . . ?
N3 P1 N4 108.37(11) . . ?
N1 P1 N4 104.56(11) . . ?
N3 P1 C16 112.57(10) . . ?
N1 P1 C16 108.49(11) . . ?
N4 P1 C16 105.18(11) . . ?
N1 P2 N2 117.96(11) . . ?
N1 P2 N7 105.86(11) . . ?
N2 P2 N7 107.48(12) . . ?
N1 P2 C42 108.56(11) . . ?
N2 P2 C42 112.30(11) . . ?
N7 P2 C42 103.48(12) . . ?
N3 P3 N2 116.23(10) . . ?
N3 P3 N10 107.13(10) . . ?
N2 P3 N10 108.54(11) . . ?
N3 P3 C68 111.05(11) . . ?
N2 P3 C68 110.49(11) . . ?
N10 P3 C68 102.40(10) . . ?
P2 N1 P1 118.36(12) . . ?
P2 N2 P3 119.94(13) . . ?
P1 N3 P3 122.61(13) . . ?
N5 N4 P1 116.6(2) . . ?
N6 N5 N4 173.9(3) . . ?
N8A N7 N8 104.3(4) . . ?
N8A N7 P2 134.1(3) . . ?
N8 N7 P2 119.2(3) . . ?
N9 N8 N7 173.3(6) . . ?
N7 N8A N9A 174.9(7) . . ?
N11 N10 P3 116.94(17) . . ?
N12 N11 N10 174.6(3) . . ?
C3 C4 C2 110.5(3) . . ?
C3 C4 C5 110.0(3) . . ?
C2 C4 C5 109.1(2) . . ?
C3 C4 C1 107.4(3) . . ?
C2 C4 C1 108.8(3) . . ?
C5 C4 C1 111.0(3) . . ?
C6 C5 C10 116.9(2) . . ?
C6 C5 C4 122.5(3) . . ?
C10 C5 C4 120.6(3) . . ?
C5 C6 C7 121.3(3) . . ?
C8 C7 C6 121.1(3) . . ?
C7 C8 C9 118.2(2) . . ?
C7 C8 C11 119.5(2) . . ?
C9 C8 C11 121.3(2) . . ?
C10 C9 C8 119.9(2) . . ?
C9 C10 C5 122.6(3) . . ?
C12 C11 C16 119.0(2) . . ?
C12 C11 C8 113.6(2) . . ?
C16 C11 C8 127.4(2) . . ?
C13 C12 C11 122.2(2) . . ?
C12 C13 C14 119.1(2) . . ?
C13 C14 C15 121.7(2) . . ?
C14 C15 C16 119.3(2) . . ?
C14 C15 C17 113.5(2) . . ?
C16 C15 C17 127.3(2) . . ?
C11 C16 C15 118.7(2) . . ?
C11 C16 P1 121.70(17) . . ?
C15 C16 P1 118.86(17) . . ?
C18 C17 C22 117.6(2) . . ?
C18 C17 C15 122.7(2) . . ?
C22 C17 C15 119.0(2) . . ?
C17 C18 C19 120.8(3) . . ?
C18 C19 C20 122.0(3) . . ?
C19 C20 C21 116.7(2) . . ?
C19 C20 C23 122.6(3) . . ?
C21 C20 C23 120.7(3) . . ?
C22 C21 C20 121.6(3) . . ?
C21 C22 C17 121.3(3) . . ?
C26 C23 C20 111.8(4) . . ?
C26 C23 C24 113.3(4) . . ?
C20 C23 C24 112.0(3) . . ?
C26 C23 C25 104.3(5) . . ?
C20 C23 C25 108.6(3) . . ?
C24 C23 C25 106.2(3) . . ?
C26 C23 C26A 15.0(10) . . ?
C20 C23 C26A 106.0(6) . . ?
C24 C23 C26A 104.8(9) . . ?
C25 C23 C26A 119.2(8) . . ?
C27A C30 C29A 113.7(8) . . ?
C27A C30 C29 137.0(7) . . ?
C29A C30 C29 38.9(5) . . ?
C27A C30 C28 65.6(7) . . ?
C29A C30 C28 138.1(5) . . ?
C29 C30 C28 110.7(5) . . ?
C27A C30 C31 110.6(6) . . ?
C29A C30 C31 108.8(4) . . ?
C29 C30 C31 110.5(4) . . ?
C28 C30 C31 110.1(4) . . ?
C27A C30 C27 45.9(7) . . ?
C29A C30 C27 70.9(6) . . ?
C29 C30 C27 106.1(5) . . ?
C28 C30 C27 108.3(5) . . ?
C31 C30 C27 111.0(4) . . ?
C27A C30 C28A 113.4(10) . . ?
C29A C30 C28A 101.1(8) . . ?
C29 C30 C28A 63.6(7) . . ?
C28 C30 C28A 51.3(8) . . ?
C31 C30 C28A 108.9(5) . . ?
C27 C30 C28A 139.8(6) . . ?
C32 C31 C36 116.9(3) . . ?
C32 C31 C30 121.5(3) . . ?
C36 C31 C30 121.5(3) . . ?
C31 C32 C33 121.7(3) . . ?
C32 C33 C34 120.7(2) . . ?
C35 C34 C33 118.1(2) . . ?
C35 C34 C37 120.9(2) . . ?
C33 C34 C37 120.7(2) . . ?
C36 C35 C34 120.6(2) . . ?
C35 C36 C31 121.8(3) . . ?
C38 C37 C42 118.6(2) . . ?
C38 C37 C34 116.8(2) . . ?
C42 C37 C34 124.5(2) . . ?
C39 C38 C37 121.2(2) . . ?
C40 C39 C38 120.3(3) . . ?
C39 C40 C41 121.0(3) . . ?
C40 C41 C42 119.3(2) . . ?
C40 C41 C43 116.7(2) . . ?
C42 C41 C43 124.0(2) . . ?
C41 C42 C37 119.3(2) . . ?
C41 C42 P2 121.68(18) . . ?
C37 C42 P2 118.59(19) . . ?
C48 C43 C44 118.0(3) . . ?
C48 C43 C41 121.3(2) . . ?
C44 C43 C41 120.7(2) . . ?
C45 C44 C43 121.0(3) . . ?
C44 C45 C46 121.3(3) . . ?
C47 C46 C45 117.7(3) . . ?
C47 C46 C49 122.8(4) . . ?
C45 C46 C49 118.8(4) . . ?
C47 C46 C49A 117.2(5) . . ?
C45 C46 C49A 121.8(5) . . ?
C49 C46 C49A 26.5(5) . . ?
C46 C47 C48 121.5(3) . . ?
C43 C48 C47 120.5(3) . . ?
C52 C49 C50 113.6(7) . . ?
C52 C49 C46 114.6(6) . . ?
C50 C49 C46 113.6(6) . . ?
C52 C49 C51 105.7(7) . . ?
C50 C49 C51 105.6(7) . . ?
C46 C49 C51 102.2(5) . . ?
C51A C49A C52A 114.5(12) . . ?
C51A C49A C46 120.4(9) . . ?
C52A C49A C46 107.1(9) . . ?
C51A C49A C50A 109.6(11) . . ?
C52A C49A C50A 106.4(11) . . ?
C46 C49A C50A 96.6(8) . . ?
C53A C56 C54A 120.6(11) . . ?
C53A C56 C54 139.5(6) . . ?
C54A C56 C54 41.4(8) . . ?
C53A C56 C55 60.5(8) . . ?
C54A C56 C55 140.7(6) . . ?
C54 C56 C55 108.9(4) . . ?
C53A C56 C57 109.5(5) . . ?
C54A C56 C57 105.9(6) . . ?
C54 C56 C57 110.7(3) . . ?
C55 C56 C57 110.0(3) . . ?
C53A C56 C53 50.8(8) . . ?
C54A C56 C53 72.0(9) . . ?
C54 C56 C53 107.1(4) . . ?
C55 C56 C53 106.8(4) . . ?
C57 C56 C53 113.2(3) . . ?
C53A C56 C55A 106.1(10) . . ?
C54A C56 C55A 104.8(10) . . ?
C54 C56 C55A 64.4(7) . . ?
C55 C56 C55A 48.0(7) . . ?
C57 C56 C55A 109.6(5) . . ?
C53 C56 C55A 136.3(6) . . ?
C58 C57 C62 116.9(3) . . ?
C58 C57 C56 121.5(3) . . ?
C62 C57 C56 121.6(3) . . ?
C57 C58 C59 122.5(3) . . ?
C60 C59 C58 119.9(3) . . ?
C59 C60 C61 118.1(2) . . ?
C59 C60 C63 121.7(2) . . ?
C61 C60 C63 120.0(2) . . ?
C62 C61 C60 121.5(3) . . ?
C61 C62 C57 121.2(3) . . ?
C64 C63 C68 118.4(2) . . ?
C64 C63 C60 115.7(2) . . ?
C68 C63 C60 125.8(2) . . ?
C65 C64 C63 121.8(3) . . ?
C64 C65 C66 119.5(2) . . ?
C65 C66 C67 121.6(3) . . ?
C66 C67 C68 119.1(3) . . ?
C66 C67 C69 115.2(2) . . ?
C68 C67 C69 125.6(2) . . ?
C67 C68 C63 119.1(2) . . ?
C67 C68 P3 119.43(19) . . ?
C63 C68 P3 120.67(18) . . ?
C74 C69 C70 116.8(3) . . ?
C74 C69 C67 121.6(2) . . ?
C70 C69 C67 120.9(2) . . ?
C71 C70 C69 121.2(3) . . ?
C70 C71 C72 121.9(3) . . ?
C71 C72 C73 116.7(3) . . ?
C71 C72 C75 122.8(3) . . ?
C73 C72 C75 120.5(3) . . ?
C74 C73 C72 121.9(3) . . ?
C73 C74 C69 121.5(3) . . ?
C76 C75 C77 105.5(5) . . ?
C76 C75 C72 110.4(5) . . ?
C77 C75 C72 112.8(3) . . ?
C76 C75 C78 110.8(7) . . ?
C77 C75 C78 107.0(4) . . ?
C72 C75 C78 110.3(3) . . ?
C76 C75 C76A 10.0(10) . . ?
C77 C75 C76A 115.2(8) . . ?
C72 C75 C76A 103.0(8) . . ?
C78 C75 C76A 108.6(9) . . ?
C79 C80 C81 137.3 . . ?
C82 C81 C80 112.2 . . ?
C81 C82 C83 116.8 . . ?
C84 C83 C82 108.3 . . ?
C79A C80A C81A 111.7 . . ?
C82A C81A C80A 104.3 . . ?
C83A C82A C81A 101.9 . . ?
C84A C83A C82A 123.9 . . ?

loop_
_geom_bond_atom_site_label_1
_geom_bond_atom_site_label_2
_geom_bond_distance
_geom_bond_site_symmetry_2
_geom_bond_publ_flag
P1 N3 1.5840(19) . ?
P1 N1 1.588(2) . ?
P1 N4 1.700(2) . ?
P1 C16 1.810(2) . ?
P2 N1 1.587(2) . ?
P2 N2 1.588(2) . ?
P2 N7 1.712(2) . ?
P2 C42 1.808(2) . ?
P3 N3 1.586(2) . ?
P3 N2 1.594(2) . ?
P3 N10 1.705(2) . ?
P3 C68 1.820(2) . ?
N4 N5 1.228(4) . ?
N5 N6 1.125(4) . ?
N7 N8A 1.119(6) . ?
N7 N8 1.141(5) . ?
N8 N9 1.130(6) . ?
N8A N9A 1.131(8) . ?
N10 N11 1.235(3) . ?
N11 N12 1.133(3) . ?
C1 C4 1.546(5) . ?
C2 C4 1.518(5) . ?
C3 C4 1.512(5) . ?
C4 C5 1.533(4) . ?
C5 C6 1.382(4) . ?
C5 C10 1.383(4) . ?
C6 C7 1.388(4) . ?
C7 C8 1.376(4) . ?
C8 C9 1.392(4) . ?
C8 C11 1.496(3) . ?
C9 C10 1.379(3) . ?
C11 C12 1.395(3) . ?
C11 C16 1.415(3) . ?
C12 C13 1.369(4) . ?
C13 C14 1.378(4) . ?
C14 C15 1.392(3) . ?
C15 C16 1.422(3) . ?
C15 C17 1.500(3) . ?
C17 C18 1.382(4) . ?
C17 C22 1.393(4) . ?
C18 C19 1.385(4) . ?
C19 C20 1.389(4) . ?
C20 C21 1.391(4) . ?
C20 C23 1.528(4) . ?
C21 C22 1.376(4) . ?
C23 C26 1.471(9) . ?
C23 C24 1.529(5) . ?
C23 C25 1.540(5) . ?
C23 C26A 1.549(16) . ?
C27 C30 1.572(8) . ?
C28 C30 1.523(7) . ?
C29 C30 1.490(8) . ?
C27A C30 1.486(13) . ?
C28A C30 1.648(13) . ?
C29A C30 1.486(11) . ?
C30 C31 1.526(4) . ?
C31 C32 1.379(4) . ?
C31 C36 1.397(4) . ?
C32 C33 1.382(4) . ?
C33 C34 1.387(3) . ?
C34 C35 1.386(3) . ?
C34 C37 1.483(4) . ?
C35 C36 1.375(4) . ?
C37 C38 1.397(3) . ?
C37 C42 1.420(3) . ?
C38 C39 1.371(4) . ?
C39 C40 1.370(4) . ?
C40 C41 1.394(4) . ?
C41 C42 1.407(4) . ?
C41 C43 1.492(4) . ?
C43 C48 1.385(4) . ?
C43 C44 1.390(4) . ?
C44 C45 1.380(4) . ?
C45 C46 1.383(5) . ?
C46 C47 1.383(5) . ?
C46 C49 1.571(7) . ?
C46 C49A 1.588(11) . ?
C47 C48 1.391(4) . ?
C49 C52 1.516(11) . ?
C49 C50 1.530(10) . ?
C49 C51 1.584(11) . ?
C53 C56 1.567(7) . ?
C54 C56 1.503(6) . ?
C55 C56 1.524(6) . ?
C49A C51A 1.442(18) . ?
C49A C52A 1.537(18) . ?
C49A C50A 1.593(19) . ?
C53A C56 1.376(12) . ?
C54A C56 1.452(13) . ?
C55A C56 1.593(14) . ?
C56 C57 1.538(4) . ?
C57 C58 1.379(4) . ?
C57 C62 1.391(4) . ?
C58 C59 1.393(4) . ?
C59 C60 1.383(4) . ?
C60 C61 1.385(4) . ?
C60 C63 1.487(4) . ?
C61 C62 1.379(4) . ?
C63 C64 1.406(3) . ?
C63 C68 1.417(4) . ?
C64 C65 1.369(4) . ?
C65 C66 1.373(4) . ?
C66 C67 1.393(4) . ?
C67 C68 1.416(3) . ?
C67 C69 1.494(4) . ?
C69 C74 1.391(4) . ?
C69 C70 1.398(4) . ?
C70 C71 1.378(4) . ?
C71 C72 1.386(5) . ?
C72 C73 1.389(4) . ?
C72 C75 1.530(5) . ?
C73 C74 1.374(4) . ?
C75 C76 1.488(10) . ?
C75 C77 1.516(6) . ?
C75 C78 1.540(6) . ?
C75 C76A 1.64(2) . ?
C79 C80 1.3847 . ?
C80 C81 1.5318 . ?
C81 C82 1.4653 . ?
C82 C83 1.5715 . ?
C83 C84 1.5581 . ?
C79A C80A 1.4769 . ?
C80A C81A 1.5928 . ?
C81A C82A 1.5719 . ?
C82A C83A 1.5471 . ?
C83A C84A 1.4303 . ?

loop_
_geom_torsion_atom_site_label_1
_geom_torsion_atom_site_label_2
_geom_torsion_atom_site_label_3
_geom_torsion_atom_site_label_4
_geom_torsion
_geom_torsion_site_symmetry_1
_geom_torsion_site_symmetry_2
_geom_torsion_site_symmetry_3
_geom_torsion_site_symmetry_4
_geom_torsion_publ_flag
N2 P2 N1 P1 31.79(17) . . . . ?
N7 P2 N1 P1 -88.51(15) . . . . ?
C42 P2 N1 P1 160.94(12) . . . . ?
N3 P1 N1 P2 -19.51(17) . . . . ?
N4 P1 N1 P2 -139.22(13) . . . . ?
C16 P1 N1 P2 108.94(13) . . . . ?
N1 P2 N2 P3 -18.16(18) . . . . ?
N7 P2 N2 P3 101.28(16) . . . . ?
C42 P2 N2 P3 -145.55(13) . . . . ?
N3 P3 N2 P2 -6.76(18) . . . . ?
N10 P3 N2 P2 -127.52(13) . . . . ?
C68 P3 N2 P2 120.94(14) . . . . ?
N1 P1 N3 P3 -6.39(18) . . . . ?
N4 P1 N3 P3 111.26(15) . . . . ?
C16 P1 N3 P3 -132.85(14) . . . . ?
N2 P3 N3 P1 19.48(18) . . . . ?
N10 P3 N3 P1 140.99(13) . . . . ?
C68 P3 N3 P1 -107.94(15) . . . . ?
N3 P1 N4 N5 77.7(2) . . . . ?
N1 P1 N4 N5 -157.07(19) . . . . ?
C16 P1 N4 N5 -42.9(2) . . . . ?
P1 N4 N5 N6 161(3) . . . . ?
N1 P2 N7 N8A 135.9(5) . . . . ?
N2 P2 N7 N8A 9.0(5) . . . . ?
C42 P2 N7 N8A -110.0(5) . . . . ?
N1 P2 N7 N8 -23.6(3) . . . . ?
N2 P2 N7 N8 -150.5(3) . . . . ?
C42 P2 N7 N8 90.5(3) . . . . ?
N8A N7 N8 N9 39(5) . . . . ?
P2 N7 N8 N9 -156(5) . . . . ?
N8 N7 N8A N9A 69(8) . . . . ?
P2 N7 N8A N9A -92(8) . . . . ?
N3 P3 N10 N11 -120.84(19) . . . . ?
N2 P3 N10 N11 5.4(2) . . . . ?
C68 P3 N10 N11 122.25(19) . . . . ?
P3 N10 N11 N12 -172(3) . . . . ?
C3 C4 C5 C6 124.8(3) . . . . ?
C2 C4 C5 C6 -113.8(3) . . . . ?
C1 C4 C5 C6 6.1(4) . . . . ?
C3 C4 C5 C10 -55.5(4) . . . . ?
C2 C4 C5 C10 66.0(4) . . . . ?
C1 C4 C5 C10 -174.2(3) . . . . ?
C10 C5 C6 C7 1.5(4) . . . . ?
C4 C5 C6 C7 -178.7(2) . . . . ?
C5 C6 C7 C8 -1.1(4) . . . . ?
C6 C7 C8 C9 0.3(4) . . . . ?
C6 C7 C8 C11 169.1(2) . . . . ?
C7 C8 C9 C10 0.0(3) . . . . ?
C11 C8 C9 C10 -168.7(2) . . . . ?
C8 C9 C10 C5 0.5(4) . . . . ?
C6 C5 C10 C9 -1.3(4) . . . . ?
C4 C5 C10 C9 178.9(2) . . . . ?
C7 C8 C11 C12 -62.4(3) . . . . ?
C9 C8 C11 C12 106.1(3) . . . . ?
C7 C8 C11 C16 119.3(3) . . . . ?
C9 C8 C11 C16 -72.2(3) . . . . ?
C16 C11 C12 C13 2.0(4) . . . . ?
C8 C11 C12 C13 -176.5(3) . . . . ?
C11 C12 C13 C14 1.2(5) . . . . ?
C12 C13 C14 C15 -3.2(5) . . . . ?
C13 C14 C15 C16 1.8(4) . . . . ?
C13 C14 C15 C17 -177.0(3) . . . . ?
C12 C11 C16 C15 -3.3(4) . . . . ?
C8 C11 C16 C15 175.0(2) . . . . ?
C12 C11 C16 P1 166.7(2) . . . . ?
C8 C11 C16 P1 -15.0(4) . . . . ?
C14 C15 C16 C11 1.4(4) . . . . ?
C17 C15 C16 C11 -179.9(2) . . . . ?
C14 C15 C16 P1 -168.8(2) . . . . ?
C17 C15 C16 P1 9.9(4) . . . . ?
N3 P1 C16 C11 26.6(2) . . . . ?
N1 P1 C16 C11 -104.2(2) . . . . ?
N4 P1 C16 C11 144.3(2) . . . . ?
N3 P1 C16 C15 -163.49(19) . . . . ?
N1 P1 C16 C15 65.7(2) . . . . ?
N4 P1 C16 C15 -45.7(2) . . . . ?
C14 C15 C17 C18 103.5(3) . . . . ?
C16 C15 C17 C18 -75.2(3) . . . . ?
C14 C15 C17 C22 -66.9(3) . . . . ?
C16 C15 C17 C22 114.4(3) . . . . ?
C22 C17 C18 C19 0.4(4) . . . . ?
C15 C17 C18 C19 -170.1(2) . . . . ?
C17 C18 C19 C20 -0.8(4) . . . . ?
C18 C19 C20 C21 -0.2(4) . . . . ?
C18 C19 C20 C23 178.0(2) . . . . ?
C19 C20 C21 C22 1.5(4) . . . . ?
C23 C20 C21 C22 -176.8(3) . . . . ?
C20 C21 C22 C17 -1.9(4) . . . . ?
C18 C17 C22 C21 0.9(4) . . . . ?
C15 C17 C22 C21 171.7(2) . . . . ?
C19 C20 C23 C26 121.7(5) . . . . ?
C21 C20 C23 C26 -60.2(5) . . . . ?
C19 C20 C23 C24 -6.7(4) . . . . ?
C21 C20 C23 C24 171.4(3) . . . . ?
C19 C20 C23 C25 -123.7(3) . . . . ?
C21 C20 C23 C25 54.4(4) . . . . ?
C19 C20 C23 C26A 107.0(10) . . . . ?
C21 C20 C23 C26A -74.8(10) . . . . ?
C27A C30 C31 C32 -62.5(8) . . . . ?
C29A C30 C31 C32 63.0(6) . . . . ?
C29 C30 C31 C32 104.3(4) . . . . ?
C28 C30 C31 C32 -133.1(4) . . . . ?
C27 C30 C31 C32 -13.2(6) . . . . ?
C28A C30 C31 C32 172.3(8) . . . . ?
C27A C30 C31 C36 116.2(8) . . . . ?
C29A C30 C31 C36 -118.3(6) . . . . ?
C29 C30 C31 C36 -76.9(5) . . . . ?
C28 C30 C31 C36 45.7(5) . . . . ?
C27 C30 C31 C36 165.6(5) . . . . ?
C28A C30 C31 C36 -8.9(9) . . . . ?
C36 C31 C32 C33 -2.8(4) . . . . ?
C30 C31 C32 C33 176.0(3) . . . . ?
C31 C32 C33 C34 -0.3(4) . . . . ?
C32 C33 C34 C35 2.9(4) . . . . ?
C32 C33 C34 C37 -170.5(2) . . . . ?
C33 C34 C35 C36 -2.2(4) . . . . ?
C37 C34 C35 C36 171.1(2) . . . . ?
C34 C35 C36 C31 -0.9(4) . . . . ?
C32 C31 C36 C35 3.4(4) . . . . ?
C30 C31 C36 C35 -175.4(3) . . . . ?
C35 C34 C37 C38 -50.5(3) . . . . ?
C33 C34 C37 C38 122.7(3) . . . . ?
C35 C34 C37 C42 134.1(2) . . . . ?
C33 C34 C37 C42 -52.7(3) . . . . ?
C42 C37 C38 C39 1.0(4) . . . . ?
C34 C37 C38 C39 -174.7(2) . . . . ?
C37 C38 C39 C40 3.6(4) . . . . ?
C38 C39 C40 C41 -3.6(4) . . . . ?
C39 C40 C41 C42 -0.8(4) . . . . ?
C39 C40 C41 C43 177.6(3) . . . . ?
C40 C41 C42 C37 5.3(3) . . . . ?
C43 C41 C42 C37 -173.0(2) . . . . ?
C40 C41 C42 P2 -167.1(2) . . . . ?
C43 C41 C42 P2 14.6(3) . . . . ?
C38 C37 C42 C41 -5.3(3) . . . . ?
C34 C37 C42 C41 170.0(2) . . . . ?
C38 C37 C42 P2 167.28(18) . . . . ?
C34 C37 C42 P2 -17.4(3) . . . . ?
N1 P2 C42 C41 142.45(19) . . . . ?
N2 P2 C42 C41 -85.3(2) . . . . ?
N7 P2 C42 C41 30.3(2) . . . . ?
N1 P2 C42 C37 -30.0(2) . . . . ?
N2 P2 C42 C37 102.29(19) . . . . ?
N7 P2 C42 C37 -142.10(18) . . . . ?
C40 C41 C43 C48 -124.8(3) . . . . ?
C42 C41 C43 C48 53.6(4) . . . . ?
C40 C41 C43 C44 52.4(4) . . . . ?
C42 C41 C43 C44 -129.3(3) . . . . ?
C48 C43 C44 C45 -1.1(5) . . . . ?
C41 C43 C44 C45 -178.3(3) . . . . ?
C43 C44 C45 C46 0.4(6) . . . . ?
C44 C45 C46 C47 0.0(7) . . . . ?
C44 C45 C46 C49 170.6(5) . . . . ?
C44 C45 C46 C49A -158.8(6) . . . . ?
C45 C46 C47 C48 0.3(6) . . . . ?
C49 C46 C47 C48 -169.9(5) . . . . ?
C49A C46 C47 C48 160.1(6) . . . . ?
C44 C43 C48 C47 1.4(5) . . . . ?
C41 C43 C48 C47 178.6(3) . . . . ?
C46 C47 C48 C43 -1.0(5) . . . . ?
C47 C46 C49 C52 125.8(6) . . . . ?
C45 C46 C49 C52 -44.3(8) . . . . ?
C49A C46 C49 C52 -148.5(15) . . . . ?
C47 C46 C49 C50 -7.0(9) . . . . ?
C45 C46 C49 C50 -177.1(6) . . . . ?
C49A C46 C49 C50 78.6(13) . . . . ?
C47 C46 C49 C51 -120.3(6) . . . . ?
C45 C46 C49 C51 69.6(7) . . . . ?
C49A C46 C49 C51 -34.6(11) . . . . ?
C47 C46 C49A C51A -54.1(12) . . . . ?
C45 C46 C49A C51A 104.9(11) . . . . ?
C49 C46 C49A C51A -163.7(19) . . . . ?
C47 C46 C49A C52A 172.8(9) . . . . ?
C45 C46 C49A C52A -28.3(13) . . . . ?
C49 C46 C49A C52A 63.2(14) . . . . ?
C47 C46 C49A C50A 63.3(9) . . . . ?
C45 C46 C49A C50A -137.7(7) . . . . ?
C49 C46 C49A C50A -46.3(11) . . . . ?
C53A C56 C57 C58 -123.7(9) . . . . ?
C54A C56 C57 C58 104.8(9) . . . . ?
C54 C56 C57 C58 61.3(5) . . . . ?
C55 C56 C57 C58 -59.0(4) . . . . ?
C53 C56 C57 C58 -178.4(4) . . . . ?
C55A C56 C57 C58 -7.8(8) . . . . ?
C53A C56 C57 C62 56.9(9) . . . . ?
C54A C56 C57 C62 -74.6(9) . . . . ?
C54 C56 C57 C62 -118.0(4) . . . . ?
C55 C56 C57 C62 121.6(4) . . . . ?
C53 C56 C57 C62 2.2(5) . . . . ?
C55A C56 C57 C62 172.8(7) . . . . ?
C62 C57 C58 C59 1.3(4) . . . . ?
C56 C57 C58 C59 -178.1(2) . . . . ?
C57 C58 C59 C60 -0.7(4) . . . . ?
C58 C59 C60 C61 -0.5(4) . . . . ?
C58 C59 C60 C63 -175.7(2) . . . . ?
C59 C60 C61 C62 1.1(4) . . . . ?
C63 C60 C61 C62 176.3(2) . . . . ?
C60 C61 C62 C57 -0.5(4) . . . . ?
C58 C57 C62 C61 -0.7(4) . . . . ?
C56 C57 C62 C61 178.7(2) . . . . ?
C59 C60 C63 C64 126.4(3) . . . . ?
C61 C60 C63 C64 -48.7(3) . . . . ?
C59 C60 C63 C68 -51.0(4) . . . . ?
C61 C60 C63 C68 134.0(3) . . . . ?
C68 C63 C64 C65 -0.2(4) . . . . ?
C60 C63 C64 C65 -177.8(3) . . . . ?
C63 C64 C65 C66 3.7(4) . . . . ?
C64 C65 C66 C67 -1.6(4) . . . . ?
C65 C66 C67 C68 -3.9(4) . . . . ?
C65 C66 C67 C69 172.5(3) . . . . ?
C66 C67 C68 C63 7.2(4) . . . . ?
C69 C67 C68 C63 -168.8(2) . . . . ?
C66 C67 C68 P3 -162.6(2) . . . . ?
C69 C67 C68 P3 21.4(3) . . . . ?
C64 C63 C68 C67 -5.2(3) . . . . ?
C60 C63 C68 C67 172.1(2) . . . . ?
C64 C63 C68 P3 164.47(19) . . . . ?
C60 C63 C68 P3 -18.3(3) . . . . ?
N3 P3 C68 C67 151.53(19) . . . . ?
N2 P3 C68 C67 21.0(2) . . . . ?
N10 P3 C68 C67 -94.4(2) . . . . ?
N3 P3 C68 C63 -18.1(2) . . . . ?
N2 P3 C68 C63 -148.62(19) . . . . ?
N10 P3 C68 C63 95.9(2) . . . . ?
C66 C67 C69 C74 54.2(3) . . . . ?
C68 C67 C69 C74 -129.7(3) . . . . ?
C66 C67 C69 C70 -116.1(3) . . . . ?
C68 C67 C69 C70 60.1(4) . . . . ?
C74 C69 C70 C71 -0.8(4) . . . . ?
C67 C69 C70 C71 169.9(2) . . . . ?
C69 C70 C71 C72 -0.2(4) . . . . ?
C70 C71 C72 C73 1.0(4) . . . . ?
C70 C71 C72 C75 -175.7(3) . . . . ?
C71 C72 C73 C74 -0.9(4) . . . . ?
C75 C72 C73 C74 175.9(3) . . . . ?
C72 C73 C74 C69 -0.1(4) . . . . ?
C70 C69 C74 C73 0.9(4) . . . . ?
C67 C69 C74 C73 -169.7(2) . . . . ?
C71 C72 C75 C76 105.6(6) . . . . ?
C73 C72 C75 C76 -71.0(7) . . . . ?
C71 C72 C75 C77 -12.1(5) . . . . ?
C73 C72 C75 C77 171.3(3) . . . . ?
C71 C72 C75 C78 -131.6(4) . . . . ?
C73 C72 C75 C78 51.8(5) . . . . ?
C71 C72 C75 C76A 112.7(10) . . . . ?
C73 C72 C75 C76A -64.0(10) . . . . ?
C79 C80 C81 C82 9.4 . . . . ?
C80 C81 C82 C83 171.9 . . . . ?
C81 C82 C83 C84 -168.3 . . . . ?
C79A C80A C81A C82A 166.5 . . . . ?
C80A C81A C82A C83A 157.6 . . . . ?
C81A C82A C83A C84A -104.6 . . . . ?
